data_7224359
loop_
_publ_author_name
'Mocilac, P.'
'Gallagher, J. F.'

_publ_section_title
;
 Halogenated tennimides and trezimides: impact of halogen bonding and
 solvent role on porous network formation and inclusion
;
_journal_issue 13
_journal_name_full CrystEngComm
_journal_page_first 2375
_journal_paper_doi 10.1039/C5CE02052B
_journal_volume 18
_journal_year 2016
_chemical_formula_moiety 'C56 H40 N8 O8, C H Cl3'
_chemical_formula_sum 'C57 H41 Cl3 N8 O8'
_chemical_formula_weight 1072.33
_chemical_name_common MIO4:CHCl3
_chemical_name_systematic
; 
 ? 
;
_space_group_IT_number 56
_symmetry_cell_setting orthorhombic
_symmetry_space_group_name_Hall '-P 2ab 2ac'
_symmetry_space_group_name_H-M 'P c c n'
_atom_sites_solution_hydrogens geom
_atom_sites_solution_primary direct
_atom_sites_solution_secondary difmap
_audit_block_doi 10.5517/cc14n431
_audit_creation_method SHELXL-97
_audit_update_record
;
2015-04-27 deposited with the CCDC.
2016-02-22 downloaded from the CCDC.
;
_cell_angle_alpha 90.00
_cell_angle_beta 90.00
_cell_angle_gamma 90.00
_cell_formula_units_Z 4
_cell_length_a 14.1849(2)
_cell_length_b 19.0890(2)
_cell_length_c 19.1396(2)
_cell_measurement_reflns_used 6232
_cell_measurement_temperature 294(2)
_cell_measurement_theta_max 63.18
_cell_measurement_theta_min 3.11
_cell_volume 5182.54(11)
_computing_cell_refinement
;
CrysAlisPro, Agilent Technologies,
Version 1.171.34.49 (release 20-01-2011 CrysAlis171 .NET)
(compiled Jan 20 2011,15:58:25)
;
_computing_data_collection
;
CrysAlisPro, Agilent Technologies,
Version 1.171.34.49 (release 20-01-2011 CrysAlis171 .NET)
(compiled Jan 20 2011,15:58:25)
;
_computing_data_reduction
;
CrysAlisPro, Agilent Technologies,
Version 1.171.34.49 (release 20-01-2011 CrysAlis171 .NET)
(compiled Jan 20 2011,15:58:25)
;
_computing_molecular_graphics 'PLATON (Spek, 2009)'
_computing_publication_material SHELXL97
_computing_structure_refinement 'SHELXL97 (Sheldrick, 2008) and SORTX (McArdle, 1995)'
_computing_structure_solution 'SHELXS97 (Sheldrick, 2008)'
_diffrn_ambient_temperature 294(2)
_diffrn_measured_fraction_theta_full 1.000
_diffrn_measured_fraction_theta_max 0.995
_diffrn_measurement_device 'Xcalibur, Sapphire3, Gemini Ultra'
_diffrn_measurement_method '\w scans'
_diffrn_radiation_monochromator graphite
_diffrn_radiation_source 'fine-focus sealed tube'
_diffrn_radiation_type CuK\a
_diffrn_radiation_wavelength 1.54184
_diffrn_reflns_av_R_equivalents 0.0424
_diffrn_reflns_av_sigmaI/netI 0.0236
_diffrn_reflns_limit_h_max 16
_diffrn_reflns_limit_h_min -16
_diffrn_reflns_limit_k_max 21
_diffrn_reflns_limit_k_min -22
_diffrn_reflns_limit_l_max 21
_diffrn_reflns_limit_l_min -13
_diffrn_reflns_number 30587
_diffrn_reflns_theta_full 60.00
_diffrn_reflns_theta_max 63.36
_diffrn_reflns_theta_min 3.88
_diffrn_standards_decay_% 1
_diffrn_standards_interval_time 60
_diffrn_standards_number 32485
_exptl_absorpt_coefficient_mu 2.137
_exptl_absorpt_correction_T_max 0.8476
_exptl_absorpt_correction_T_min 0.4745
_exptl_absorpt_correction_type analytical
_exptl_absorpt_process_details '(ABSFAC, Clark and Reid, 1998)'
_exptl_crystal_colour Colourless
_exptl_crystal_density_diffrn 1.374
_exptl_crystal_density_method 'not measured'
_exptl_crystal_description Orthorhombic
_exptl_crystal_F_000 2216
_exptl_crystal_size_max 0.41
_exptl_crystal_size_mid 0.11
_exptl_crystal_size_min 0.08
_refine_diff_density_max 0.318
_refine_diff_density_min -0.306
_refine_diff_density_rms 0.033
_refine_ls_extinction_coef 0.00025(5)
_refine_ls_extinction_expression Fc^*^=kFc[1+0.001xFc^2^\l^3^/sin(2\q)]^-1/4^
_refine_ls_extinction_method SHELXL
_refine_ls_goodness_of_fit_ref 1.029
_refine_ls_hydrogen_treatment mixed
_refine_ls_matrix_type full
_refine_ls_number_parameters 457
_refine_ls_number_reflns 4220
_refine_ls_number_restraints 3
_refine_ls_restrained_S_all 1.029
_refine_ls_R_factor_all 0.0610
_refine_ls_R_factor_gt 0.0445
_refine_ls_shift/su_max 0.000
_refine_ls_shift/su_mean 0.000
_refine_ls_structure_factor_coef Fsqd
_refine_ls_weighting_details 'w=1/[\s^2^(Fo^2^)+(0.0578P)^2^+1.548P] where P=(Fo^2^+2Fc^2^)/3'
_refine_ls_weighting_scheme calc
_refine_ls_wR_factor_gt 0.1143
_refine_ls_wR_factor_ref 0.1271
_reflns_number_gt 3190
_reflns_number_total 4220
_reflns_threshold_expression I>2\s(I)
_cod_data_source_file c5ce02052b2.cif
_cod_data_source_block MIO4_CHCl3
_cod_depositor_comments
;
The following automatic conversions were performed:

'_symmetry_cell_setting' value 'Orthorhombic' changed to
'orthorhombic' according to
/usr/data/users/saulius/crontab/automatic-downloads/rss-feeds/RSC/lib/dictionaries/cif_core.dic
dictionary named 'cif_core.dic' version 2.4.2 from 2011-04-26.

'_exptl_absorpt_correction_type' value 'Analytical' changed to
'analytical' according to
/usr/data/users/saulius/crontab/automatic-downloads/rss-feeds/RSC/lib/dictionaries/cif_core.dic
dictionary named 'cif_core.dic' version 2.4.2 from 2011-04-26.

Automatic conversion script
Id: cif_fix_values 4268 2015-11-12 08:31:59Z antanas 

 Adding full bibliography for 7224352--7224361.cif.
;
_cod_database_code 7224359

loop_
_symmetry_equiv_pos_as_xyz
'x, y, z'
'-x+1/2, -y+1/2, z'
'-x, y+1/2, -z+1/2'
'x+1/2, -y, -z+1/2'
'-x, -y, -z'
'x-1/2, y-1/2, -z'
'x, -y-1/2, z-1/2'
'-x-1/2, y, z-1/2'

loop_
_atom_site_label
_atom_site_type_symbol
_atom_site_fract_x
_atom_site_fract_y
_atom_site_fract_z
_atom_site_U_iso_or_equiv
_atom_site_adp_type
_atom_site_occupancy
_atom_site_symmetry_multiplicity
_atom_site_calc_flag
_atom_site_refinement_flags
_atom_site_disorder_assembly
_atom_site_disorder_group
O1 O 0.17721(14) 0.41724(14) -0.28450(9) 0.0969(7) Uani 1 1 d . . .
C1 C 0.16857(18) 0.39897(13) -0.22499(12) 0.0609(6) Uani 1 1 d . . .
N1 N 0.24591(13) 0.40668(9) -0.17718(9) 0.0538(5) Uani 1 1 d . A .
O2 O 0.15811(14) 0.48255(10) -0.11436(11) 0.0822(6) Uani 1 1 d . . .
C2 C 0.23008(17) 0.44833(11) -0.11851(12) 0.0566(6) Uani 1 1 d . . .
O3 O 0.04123(18) 0.19273(10) 0.10337(9) 0.0921(7) Uani 1 1 d . . .
C3 C 0.05796(18) 0.18354(11) 0.04282(11) 0.0558(6) Uani 1 1 d . . .
N2 N 0.04924(13) 0.24047(9) -0.00565(8) 0.0484(4) Uani 1 1 d . B .
O4 O -0.04580(13) 0.17585(9) -0.07591(9) 0.0693(5) Uani 1 1 d . . .
C4 C -0.00217(16) 0.22965(11) -0.06688(11) 0.0505(5) Uani 1 1 d . . .
C11 C 0.00029(15) 0.28460(11) -0.12225(10) 0.0483(5) Uani 1 1 d . . .
C12 C 0.08145(16) 0.32155(11) -0.13997(11) 0.0496(5) Uani 1 1 d . . .
H12 H 0.1354 0.3173 -0.1127 0.059 Uiso 1 1 calc R . .
C13 C 0.08179(16) 0.36482(11) -0.19855(10) 0.0509(5) Uani 1 1 d . . .
C14 C -0.00017(18) 0.37202(13) -0.23750(12) 0.0591(6) Uani 1 1 d . . .
H14 H -0.0002 0.4006 -0.2769 0.071 Uiso 1 1 calc R . .
C15 C -0.08097(18) 0.33763(14) -0.21873(12) 0.0638(6) Uani 1 1 d . . .
H15 H -0.1361 0.3444 -0.2441 0.077 Uiso 1 1 calc R . .
C16 C -0.08062(17) 0.29309(13) -0.16230(12) 0.0581(6) Uani 1 1 d . . .
H16 H -0.1350 0.2684 -0.1508 0.070 Uiso 1 1 calc R . .
C11A C 0.33911(17) 0.39622(11) -0.20502(11) 0.0515(5) Uani 1 1 d . . .
N12A N 0.4050(8) 0.4459(6) -0.1950(4) 0.058(2) Uani 0.78 1 d P A -1
C13A C 0.4922(9) 0.4371(5) -0.2164(7) 0.062(2) Uani 0.78 1 d P A -1
H13A H 0.5363 0.4719 -0.2070 0.075 Uiso 0.78 1 calc PR A -1
C14A C 0.5218(5) 0.3760(7) -0.2537(6) 0.061(2) Uani 0.78 1 d P A -1
C15A C 0.4435(9) 0.3225(8) -0.2639(5) 0.068(3) Uani 0.78 1 d P A -1
H15A H 0.4544 0.2807 -0.2875 0.082 Uiso 0.78 1 calc PR A -1
C16A C 0.3613(13) 0.3373(9) -0.2386(9) 0.068(4) Uani 0.78 1 d P A -1
H16A H 0.3138 0.3042 -0.2444 0.081 Uiso 0.78 1 calc PR A -1
N12B N 0.346(3) 0.330(2) -0.239(2) 0.044(6) Uani 0.22 1 d PD A -2
C13B C 0.459(3) 0.338(3) -0.2668(18) 0.063(12) Uani 0.22 1 d PD A -2
H13B H 0.4842 0.3003 -0.2916 0.075 Uiso 0.22 1 calc PR A -2
C14B C 0.4925(16) 0.371(3) -0.261(2) 0.061(10) Uani 0.22 1 d PD A -2
C15B C 0.482(4) 0.426(2) -0.233(2) 0.074(11) Uani 0.22 1 d PD A -2
H15B H 0.5338 0.4562 -0.2333 0.089 Uiso 0.22 1 calc PR A -2
C16B C 0.390(4) 0.455(3) -0.197(2) 0.080(13) Uani 0.22 1 d PD A -2
H16B H 0.3760 0.4982 -0.1775 0.096 Uiso 0.22 1 calc PR A -2
C17A C 0.6154(3) 0.3644(2) -0.2799(2) 0.1277(16) Uani 1 1 d . . .
H17A H 0.6396 0.3213 -0.2613 0.192 Uiso 0.50 1 calc PR A .
H17B H 0.6555 0.4024 -0.2658 0.192 Uiso 0.50 1 calc PR . .
H17C H 0.6138 0.3619 -0.3299 0.192 Uiso 0.50 1 calc PR . .
H17D H 0.6330 0.4025 -0.3100 0.192 Uiso 0.50 1 calc PR . .
H17E H 0.6171 0.3213 -0.3056 0.192 Uiso 0.50 1 calc PR . .
H17F H 0.6588 0.3619 -0.2414 0.192 Uiso 0.50 1 calc PR . .
C21 C 0.19976(16) 0.05355(11) -0.06136(11) 0.0504(5) Uani 1 1 d . . .
C22 C 0.15462(16) 0.11497(10) -0.04235(11) 0.0478(5) Uani 1 1 d . . .
H22 H 0.1637 0.1554 -0.0687 0.057 Uiso 1 1 calc R . .
C23 C 0.09609(16) 0.11681(11) 0.01554(10) 0.0491(5) Uani 1 1 d . . .
C24 C 0.08049(18) 0.05556(12) 0.05354(12) 0.0601(6) Uani 1 1 d . . .
H24 H 0.0409 0.0563 0.0923 0.072 Uiso 1 1 calc R . .
C25 C 0.1233(2) -0.00584(12) 0.03402(14) 0.0685(7) Uani 1 1 d . . .
H25 H 0.1115 -0.0468 0.0588 0.082 Uiso 1 1 calc R . .
C26 C 0.18387(19) -0.00680(12) -0.02221(13) 0.0632(6) Uani 1 1 d . . .
H26 H 0.2145 -0.0482 -0.0342 0.076 Uiso 1 1 calc R . .
C21A C 0.06501(18) 0.30900(11) 0.02295(11) 0.0463(5) Uani 1 1 d . . .
N22A N 0.0009(12) 0.3557(16) 0.0264(13) 0.046(3) Uani 0.55 1 d P B -1
C23A C 0.0116(13) 0.4218(9) 0.0516(8) 0.061(5) Uani 0.55 1 d P B -1
H23A H -0.0369 0.4541 0.0460 0.074 Uiso 0.55 1 calc PR B -1
C24A C 0.087(2) 0.4402(15) 0.0829(16) 0.053(4) Uani 0.55 1 d P B -1
C25A C 0.1632(13) 0.3889(10) 0.0801(10) 0.071(6) Uani 0.55 1 d P B -1
H25A H 0.2215 0.4012 0.0987 0.085 Uiso 0.55 1 calc PR B -1
C26A C 0.1533(10) 0.3242(8) 0.0516(8) 0.047(4) Uani 0.55 1 d P B -1
H26A H 0.2023 0.2918 0.0511 0.056 Uiso 0.55 1 calc PR B -1
N22B N 0.1490(13) 0.3194(8) 0.0462(9) 0.061(5) Uani 0.45 1 d P B -2
C23B C 0.1678(11) 0.3836(11) 0.0760(10) 0.049(6) Uani 0.45 1 d P B -2
H23B H 0.2268 0.3910 0.0959 0.059 Uiso 0.45 1 calc PR B -2
C24B C 0.108(2) 0.4333(17) 0.077(2) 0.045(5) Uani 0.45 1 d P B -2
C25B C 0.0099(12) 0.4144(12) 0.0532(11) 0.068(7) Uani 0.45 1 d P B -2
H25B H -0.0362 0.4483 0.0606 0.082 Uiso 0.45 1 calc PR B -2
C26B C -0.0214(19) 0.351(2) 0.020(2) 0.052(4) Uani 0.45 1 d P B -2
H26B H -0.0803 0.3404 0.0021 0.062 Uiso 0.45 1 calc PR B -2
C27A C 0.1137(3) 0.50724(15) 0.11160(16) 0.0975(11) Uani 1 1 d . . .
H27A H 0.0683 0.5420 0.0982 0.146 Uiso 0.50 1 calc PR B .
H27B H 0.1747 0.5201 0.0941 0.146 Uiso 0.50 1 calc PR . .
H27C H 0.1160 0.5041 0.1616 0.146 Uiso 0.50 1 calc PR . .
H27D H 0.1710 0.5022 0.1378 0.146 Uiso 0.50 1 calc PR . .
H27E H 0.0646 0.5240 0.1418 0.146 Uiso 0.50 1 calc PR . .
H27F H 0.1233 0.5401 0.0743 0.146 Uiso 0.50 1 calc PR . .
Cl1S Cl 0.7973(5) 0.1973(3) 0.0869(4) 0.227(3) Uani 0.50 1 d P . .
Cl2S Cl 0.6840(4) 0.3125(3) 0.10489(18) 0.1308(13) Uani 0.50 1 d P . .
Cl3S Cl 0.74945(16) 0.20814(14) -0.02464(10) 0.1382(9) Uani 0.50 1 d P . .
C1S C 0.7148(5) 0.2354(5) 0.0544(4) 0.107(2) Uani 0.50 1 d PD . .
H1S H 0.669(4) 0.199(3) 0.039(4) 0.128 Uiso 0.50 1 d PD . .

loop_
_atom_site_aniso_label
_atom_site_aniso_U_11
_atom_site_aniso_U_22
_atom_site_aniso_U_33
_atom_site_aniso_U_23
_atom_site_aniso_U_13
_atom_site_aniso_U_12
O1 0.0817(14) 0.153(2) 0.0562(11) 0.0433(12) -0.0017(9) -0.0095(13)
C1 0.0649(15) 0.0675(15) 0.0502(13) 0.0111(11) -0.0010(11) 0.0062(12)
N1 0.0578(11) 0.0530(10) 0.0507(10) 0.0065(8) 0.0024(9) 0.0053(9)
O2 0.0803(14) 0.0692(11) 0.0972(14) -0.0108(10) -0.0052(11) 0.0328(10)
C2 0.0654(15) 0.0429(11) 0.0616(14) 0.0044(10) 0.0079(11) 0.0102(11)
O3 0.164(2) 0.0621(11) 0.0501(10) 0.0047(8) 0.0306(12) 0.0070(12)
C3 0.0745(16) 0.0468(12) 0.0461(13) 0.0057(9) 0.0084(11) -0.0006(11)
N2 0.0597(11) 0.0410(9) 0.0447(9) 0.0006(7) 0.0044(8) 0.0026(8)
O4 0.0720(11) 0.0548(10) 0.0812(12) 0.0045(8) -0.0129(9) -0.0117(9)
C4 0.0532(12) 0.0449(12) 0.0533(12) -0.0014(9) 0.0044(10) 0.0039(10)
C11 0.0532(12) 0.0461(11) 0.0456(11) -0.0054(9) 0.0012(9) 0.0065(10)
C12 0.0557(13) 0.0474(11) 0.0456(11) -0.0022(9) -0.0014(10) 0.0084(10)
C13 0.0596(13) 0.0508(12) 0.0422(11) -0.0004(9) 0.0010(10) 0.0101(10)
C14 0.0723(16) 0.0606(14) 0.0445(12) 0.0026(10) -0.0066(11) 0.0104(12)
C15 0.0622(15) 0.0728(16) 0.0562(14) -0.0035(12) -0.0133(11) 0.0062(12)
C16 0.0565(14) 0.0611(14) 0.0568(13) -0.0060(11) -0.0018(11) 0.0017(11)
C11A 0.0638(15) 0.0450(13) 0.0458(11) 0.0077(10) 0.0040(10) 0.0064(11)
N12A 0.067(5) 0.046(2) 0.061(3) 0.002(2) 0.014(2) 0.007(2)
C13A 0.062(4) 0.058(4) 0.068(5) 0.005(4) 0.009(3) -0.005(4)
C14A 0.050(5) 0.072(4) 0.061(3) 0.022(3) 0.011(4) 0.017(5)
C15A 0.098(7) 0.052(6) 0.055(4) 0.006(3) -0.005(4) 0.019(5)
C16A 0.081(7) 0.055(5) 0.068(5) 0.004(3) -0.018(4) -0.007(3)
N12B 0.048(10) 0.031(8) 0.053(10) 0.000(6) 0.002(7) 0.016(10)
C13B 0.09(2) 0.04(2) 0.061(12) 0.011(11) 0.047(13) 0.007(13)
C14B 0.012(12) 0.10(2) 0.072(16) 0.040(17) 0.010(10) 0.004(13)
C15B 0.079(18) 0.065(13) 0.08(2) -0.020(12) 0.014(14) -0.045(11)
C16B 0.044(11) 0.065(18) 0.13(2) 0.037(13) 0.024(11) -0.005(14)
C17A 0.102(3) 0.146(3) 0.135(3) 0.055(3) 0.057(3) 0.053(3)
C21 0.0594(13) 0.0407(11) 0.0513(12) -0.0005(9) -0.0091(10) 0.0052(10)
C22 0.0588(13) 0.0380(10) 0.0466(11) 0.0035(9) -0.0053(10) 0.0002(9)
C23 0.0605(13) 0.0421(11) 0.0447(11) 0.0043(9) -0.0042(10) -0.0033(10)
C24 0.0753(16) 0.0510(13) 0.0539(13) 0.0085(10) -0.0003(11) -0.0090(12)
C25 0.0916(19) 0.0412(12) 0.0728(16) 0.0144(11) -0.0058(15) -0.0082(12)
C26 0.0826(17) 0.0390(12) 0.0681(15) 0.0017(10) -0.0114(13) 0.0056(11)
C21A 0.0538(15) 0.0428(12) 0.0422(11) 0.0007(9) 0.0076(10) 0.0050(11)
N22A 0.030(7) 0.054(4) 0.054(4) -0.010(3) -0.008(4) 0.000(6)
C23A 0.102(11) 0.037(5) 0.044(6) -0.009(4) 0.008(6) 0.021(5)
C24A 0.063(11) 0.055(8) 0.040(6) -0.006(5) 0.017(6) 0.014(6)
C25A 0.087(12) 0.072(11) 0.053(7) -0.021(7) 0.003(6) -0.026(8)
C26A 0.036(6) 0.051(8) 0.054(6) 0.018(6) -0.001(4) 0.002(5)
N22B 0.073(11) 0.052(8) 0.058(6) -0.024(5) 0.007(6) 0.012(6)
C23B 0.036(7) 0.062(12) 0.049(8) 0.020(8) 0.005(5) 0.010(7)
C24B 0.058(13) 0.035(6) 0.043(5) -0.013(4) 0.024(7) 0.010(7)
C25B 0.042(8) 0.079(13) 0.084(12) 0.012(8) 0.004(7) 0.018(7)
C26B 0.038(11) 0.057(8) 0.060(8) -0.009(5) -0.007(8) 0.006(9)
C27A 0.153(3) 0.0626(18) 0.0764(18) -0.0221(14) 0.017(2) -0.0140(19)
Cl1S 0.149(4) 0.127(3) 0.404(9) 0.067(4) 0.048(5) 0.043(3)
Cl2S 0.157(3) 0.128(3) 0.1081(15) 0.0096(15) 0.0166(16) 0.054(2)
Cl3S 0.0973(12) 0.233(3) 0.0847(11) 0.0131(13) 0.0025(11) 0.0064(19)
C1S 0.057(4) 0.145(7) 0.118(5) -0.014(5) 0.004(3) -0.015(4)

loop_
_atom_type_symbol
_atom_type_description
_atom_type_scat_dispersion_real
_atom_type_scat_dispersion_imag
_atom_type_scat_source
C C 0.0181 0.0091 'International Tables Vol C Tables 4.2.6.8 and 6.1.1.4'
H H 0.0000 0.0000 'International Tables Vol C Tables 4.2.6.8 and 6.1.1.4'
N N 0.0311 0.0180 'International Tables Vol C Tables 4.2.6.8 and 6.1.1.4'
O O 0.0492 0.0322 'International Tables Vol C Tables 4.2.6.8 and 6.1.1.4'
Cl Cl 0.3639 0.7018 'International Tables Vol C Tables 4.2.6.8 and 6.1.1.4'

loop_
_geom_angle_atom_site_label_1
_geom_angle_atom_site_label_2
_geom_angle_atom_site_label_3
_geom_angle
_geom_angle_site_symmetry_1
_geom_angle_site_symmetry_3
O1 C1 N1 119.9(2) . .
O1 C1 C13 122.5(2) . .
N1 C1 C13 117.51(19) . .
C2 N1 C1 116.7(2) . .
C2 N1 C11A 121.7(2) . .
C1 N1 C11A 116.84(18) . .
O2 C2 N1 119.6(2) . .
O2 C2 C21 122.0(2) . 2
N1 C2 C21 118.26(19) . 2
O3 C3 N2 119.9(2) . .
O3 C3 C23 122.7(2) . .
N2 C3 C23 117.11(18) . .
C4 N2 C3 118.43(18) . .
C4 N2 C21A 122.44(18) . .
C3 N2 C21A 115.49(17) . .
O4 C4 N2 120.8(2) . .
O4 C4 C11 120.5(2) . .
N2 C4 C11 118.70(19) . .
C16 C11 C12 119.3(2) . .
C16 C11 C4 117.0(2) . .
C12 C11 C4 123.3(2) . .
C11 C12 C13 120.0(2) . .
C11 C12 H12 120.0 . .
C13 C12 H12 120.0 . .
C14 C13 C12 119.2(2) . .
C14 C13 C1 117.9(2) . .
C12 C13 C1 122.6(2) . .
C15 C14 C13 120.9(2) . .
C15 C14 H14 119.6 . .
C13 C14 H14 119.6 . .
C14 C15 C16 120.0(2) . .
C14 C15 H15 120.0 . .
C16 C15 H15 120.0 . .
C15 C16 C11 120.6(2) . .
C15 C16 H16 119.7 . .
C11 C16 H16 119.7 . .
C16A C11A N12A 119.9(10) . .
C16A C11A C16B 129(2) . .
N12A C11A N12B 130.0(19) . .
C16B C11A N12B 139(3) . .
C16A C11A N1 120.8(9) . .
N12A C11A N1 119.2(5) . .
C16B C11A N1 110(2) . .
N12B C11A N1 110.8(18) . .
C13A N12A C11A 121.4(9) . .
N12A C13A C14A 122.4(9) . .
N12A C13A H13A 118.8 . .
C14A C13A H13A 118.8 . .
C13A C14A C17A 124.8(9) . .
C13A C14A C15A 113.4(9) . .
C17A C14A C15A 121.8(10) . .
C16A C15A C14A 117.6(14) . .
C16A C15A H15A 121.2 . .
C14A C15A H15A 121.2 . .
C15A C16A C11A 125.3(17) . .
C15A C16A H16A 117.4 . .
C11A C16A H16A 117.4 . .
C14B C13B N12B 126(5) . .
C14B C13B H13B 116.8 . .
N12B C13B H13B 116.8 . .
C13B C14B C15B 134(5) . .
C14B C15B C16B 127(4) . .
C14B C15B H15B 116.4 . .
C16B C15B H15B 116.4 . .
C15B C16B H16B 131.9 . .
H17A C17A H17B 109.5 . .
H17A C17A H17C 109.5 . .
H17D C17A H17E 109.5 . .
H17D C17A H17F 109.5 . .
H17E C17A H17F 109.5 . .
C22 C21 C26 119.0(2) . .
C22 C21 C2 121.73(19) . 2
C26 C21 C2 119.1(2) . 2
C21 C22 C23 120.59(19) . .
C21 C22 H22 119.7 . .
C23 C22 H22 119.7 . .
C22 C23 C24 119.4(2) . .
C22 C23 C3 121.57(18) . .
C24 C23 C3 118.7(2) . .
C25 C24 C23 120.3(2) . .
C25 C24 H24 119.9 . .
C23 C24 H24 119.9 . .
C24 C25 C26 120.0(2) . .
C24 C25 H25 120.0 . .
C26 C25 H25 120.0 . .
C25 C26 C21 120.7(2) . .
C25 C26 H26 119.7 . .
C21 C26 H26 119.7 . .
N22A C21A N22B 122.3(11) . .
N22A C21A C26A 118.3(11) . .
N22A C21A N2 123.1(9) . .
N22B C21A N2 114.7(7) . .
C26A C21A N2 118.6(7) . .
N22B C21A C26B 134.3(15) . .
C26A C21A C26B 130.3(15) . .
N2 C21A C26B 111.1(14) . .
C21A N22A C23A 126.0(13) . .
C24A C23A N22A 121(2) . .
C24A C23A H23A 119.4 . .
N22A C23A H23A 119.4 . .
C23A C24A C27A 130(2) . .
C23A C24A C25A 115(2) . .
C27A C24A C25A 114(2) . .
C26A C25A C24A 123(2) . .
C26A C25A H25A 118.4 . .
C24A C25A H25A 118.4 . .
C25A C26A C21A 116.1(12) . .
C25A C26A H26A 122.0 . .
C21A C26A H26A 122.0 . .
C24B C23B N22B 123(2) . .
C24B C23B H23B 118.7 . .
N22B C23B H23B 118.7 . .
C23B C24B C25B 116(3) . .
C26B C25B C24B 129(2) . .
C26B C25B H25B 115.7 . .
C24B C25B H25B 115.7 . .
C24B C27A H27A 118.5 . .
H27A C27A H27B 109.5 . .
H27A C27A H27C 109.5 . .
H27B C27A H27C 109.5 . .
H27D C27A H27E 109.5 . .
H27D C27A H27F 109.5 . .
H27E C27A H27F 109.5 . .
Cl1S C1S Cl3S 89.7(5) . .
Cl1S C1S Cl2S 111.0(5) . .
Cl3S C1S Cl2S 143.5(6) . .
Cl1S C1S Cl3S 112.9(5) . 2_655
Cl2S C1S Cl2S 107.1(4) . 2_655
Cl1S C1S H1S 107(5) . .
Cl2S C1S H1S 125(5) . .
Cl3S C1S H1S 109(4) 2_655 .

loop_
_geom_bond_atom_site_label_1
_geom_bond_atom_site_label_2
_geom_bond_distance
_geom_bond_site_symmetry_2
O1 C1 1.197(3) .
C1 N1 1.436(3) .
C1 C13 1.482(3) .
N1 C2 1.394(3) .
N1 C11A 1.439(3) .
O2 C2 1.215(3) .
C2 C21 1.479(3) 2
O3 C3 1.196(3) .
C3 N2 1.434(3) .
C3 C23 1.479(3) .
N2 C4 1.396(3) .
N2 C21A 1.436(3) .
O4 C4 1.211(3) .
C4 C11 1.491(3) .
C11 C16 1.390(3) .
C11 C12 1.392(3) .
C12 C13 1.393(3) .
C12 H12 0.9300 .
C13 C14 1.388(3) .
C14 C15 1.369(4) .
C14 H14 0.9300 .
C15 C16 1.375(3) .
C15 H15 0.9300 .
C16 H16 0.9300 .
C11A C16A 1.333(15) .
C11A N12A 1.345(9) .
C11A C16B 1.34(4) .
C11A N12B 1.43(4) .
N12A C13A 1.315(19) .
C13A C14A 1.431(18) .
C13A H13A 0.9300 .
C14A C17A 1.436(9) .
C14A C15A 1.52(2) .
C15A C16A 1.29(2) .
C15A H15A 0.9300 .
C16A H16A 0.9300 .
N12B C13B 1.69(6) .
C13B C14B 0.79(7) .
C13B H13B 0.9300 .
C14B C15B 1.20(7) .
C14B C17A 1.79(3) .
C15B C16B 1.57(9) .
C15B H15B 0.9300 .
C16B H16B 0.9300 .
C17A H17A 0.9600 .
C17A H17B 0.9600 .
C17A H17C 0.9600 .
C17A H17D 0.9600 .
C17A H17E 0.9600 .
C17A H17F 0.9600 .
C21 C22 1.385(3) .
C21 C26 1.393(3) .
C21 C2 1.479(3) 2
C22 C23 1.385(3) .
C22 H22 0.9300 .
C23 C24 1.395(3) .
C24 C25 1.372(4) .
C24 H24 0.9300 .
C25 C26 1.377(4) .
C25 H25 0.9300 .
C26 H26 0.9300 .
C21A N22A 1.27(3) .
C21A N22B 1.29(2) .
C21A C26A 1.397(17) .
C21A C26B 1.47(4) .
N22A C23A 1.36(3) .
C23A C24A 1.27(4) .
C23A H23A 0.9300 .
C24A C27A 1.44(3) .
C24A C25A 1.46(3) .
C25A C26A 1.36(3) .
C25A H25A 0.9300 .
C26A H26A 0.9300 .
N22B C23B 1.38(3) .
C23B C24B 1.28(4) .
C23B H23B 0.9300 .
C24B C25B 1.51(4) .
C24B C27A 1.56(3) .
C25B C26B 1.43(5) .
C25B H25B 0.9300 .
C26B H26B 0.9300 .
C27A H27A 0.9600 .
C27A H27B 0.9600 .
C27A H27C 0.9600 .
C27A H27D 0.9600 .
C27A H27E 0.9600 .
C27A H27F 0.9600 .
Cl1S C1S 1.511(10) .
Cl2S C1S 1.814(10) .
Cl3S C1S 1.674(8) .
C1S H1S 1.00(2) .

loop_
_geom_hbond_atom_site_label_D
_geom_hbond_atom_site_label_H
_geom_hbond_atom_site_label_A
_geom_hbond_distance_DH
_geom_hbond_distance_HA
_geom_hbond_distance_DA
_geom_hbond_angle_DHA
_geom_hbond_site_symmetry_A
_geom_hbond_publ_flag
C22 H22 N2 0.93 2.59 2.910(3) 100 . yes
C23A H23A O2 0.93 2.48 3.251(14) 141 5_565 yes

loop_
_geom_torsion_atom_site_label_1
_geom_torsion_atom_site_label_2
_geom_torsion_atom_site_label_3
_geom_torsion_atom_site_label_4
_geom_torsion
_geom_torsion_site_symmetry_1
_geom_torsion_site_symmetry_4
O1 C1 N1 C2 120.5(3) . .
C13 C1 N1 C2 -62.6(3) . .
O1 C1 N1 C11A -35.4(3) . .
C13 C1 N1 C11A 141.6(2) . .
C1 N1 C2 O2 -8.9(3) . .
C11A N1 C2 O2 145.7(2) . .
C1 N1 C2 C21 168.07(19) . 2
C11A N1 C2 C21 -37.3(3) . 2
O3 C3 N2 C4 -130.4(3) . .
C23 C3 N2 C4 54.9(3) . .
O3 C3 N2 C21A 28.6(3) . .
C23 C3 N2 C21A -146.0(2) . .
C3 N2 C4 O4 6.9(3) . .
C21A N2 C4 O4 -150.6(2) . .
C3 N2 C4 C11 -171.00(19) . .
C21A N2 C4 C11 31.5(3) . .
O4 C4 C11 C16 34.6(3) . .
N2 C4 C11 C16 -147.5(2) . .
O4 C4 C11 C12 -138.4(2) . .
N2 C4 C11 C12 39.5(3) . .
C16 C11 C12 C13 -1.9(3) . .
C4 C11 C12 C13 170.91(19) . .
C11 C12 C13 C14 1.8(3) . .
C11 C12 C13 C1 -172.7(2) . .
O1 C1 C13 C14 -18.5(4) . .
N1 C1 C13 C14 164.6(2) . .
O1 C1 C13 C12 156.1(3) . .
N1 C1 C13 C12 -20.8(3) . .
C12 C13 C14 C15 0.5(3) . .
C1 C13 C14 C15 175.2(2) . .
C13 C14 C15 C16 -2.7(4) . .
C14 C15 C16 C11 2.5(4) . .
C12 C11 C16 C15 -0.2(3) . .
C4 C11 C16 C15 -173.5(2) . .
C2 N1 C11A C16A 150.9(8) . .
C1 N1 C11A C16A -54.5(9) . .
C2 N1 C11A N12A -27.1(6) . .
C1 N1 C11A N12A 127.5(5) . .
C2 N1 C11A C16B -35(2) . .
C1 N1 C11A C16B 120(2) . .
C2 N1 C11A N12B 151.5(17) . .
C1 N1 C11A N12B -53.9(17) . .
C16A C11A N12A C13A -1.5(14) . .
C16B C11A N12A C13A -144(10) . .
N12B C11A N12A C13A -2(2) . .
N1 C11A N12A C13A 176.6(8) . .
C11A N12A C13A C14A 2.3(16) . .
N12A C13A C14A C17A 178.4(9) . .
N12A C13A C14A C15A -1.5(14) . .
C13A C14A C15A C16A -0.1(13) . .
C17A C14A C15A C16A -180.0(11) . .
C14A C15A C16A C11A 0.9(18) . .
N12A C11A C16A C15A -0.2(18) . .
N1 C11A C16A C15A -178.3(10) . .
C11A N12B C13B C14B -1(4) . .
N12B C13B C14B C15B -2(7) . .
C13B C14B C15B C16B 0(8) . .
N1 C11A C16B C15B -179(2) . .
C26 C21 C22 C23 1.3(3) . .
C2 C21 C22 C23 -173.8(2) 2 .
C21 C22 C23 C24 -2.0(3) . .
C21 C22 C23 C3 171.2(2) . .
O3 C3 C23 C22 -149.1(3) . .
N2 C3 C23 C22 25.4(3) . .
O3 C3 C23 C24 24.1(4) . .
N2 C3 C23 C24 -161.4(2) . .
C22 C23 C24 C25 0.5(4) . .
C3 C23 C24 C25 -172.9(2) . .
C23 C24 C25 C26 1.7(4) . .
C24 C25 C26 C21 -2.3(4) . .
C22 C21 C26 C25 0.8(4) . .
C2 C21 C26 C25 176.1(2) 2 .
C4 N2 C21A N22A 42.8(15) . .
C3 N2 C21A N22A -115.3(14) . .
C4 N2 C21A N22B -138.4(8) . .
C3 N2 C21A N22B 63.5(8) . .
C4 N2 C21A C26A -140.5(6) . .
C3 N2 C21A C26A 61.4(6) . .
N22B C21A N22A C23A 2(3) . .
C26A C21A N22A C23A 4(3) . .
N2 C21A N22A C23A -178.8(17) . .
C21A N22A C23A C24A -9(4) . .
N22A C23A C24A C27A 178(2) . .
N22A C23A C24A C25A 8(3) . .
C23A C24A C25A C26A -5(4) . .
C27A C24A C25A C26A -176.5(16) . .
C24A C25A C26A C21A 1(3) . .
N22A C21A C26A C25A -1(2) . .
N2 C21A C26A C25A -177.7(11) . .
N22B C23B C24B C25B 8(4) . .
C23B C24B C25B C26B -9(5) . .
